data_7241764
loop_
_publ_author_name
'Fazayeli, Monireh'
'Khatamian, Maasoumeh'
'Cruciani, Giuseppe'

_publ_section_title
;
 Anomalous inclusion of chloride ions in ethylenediammonium lead iodide
 turns 1D non-perovskite into a 2D perovskite structure
;
_journal_issue 46
_journal_name_full CrystEngComm
_journal_page_first 8063
_journal_page_last 8071
_journal_paper_doi 10.1039/D0CE00184H
_journal_volume 22
_journal_year 2020
_chemical_formula_moiety 'I4 Pb, 2(Cl), 2(C2 H10 N2)'
_chemical_formula_sum 'C16 H80 Cl8 I16 N16 Pb4'
_chemical_formula_weight 3639.72
_chemical_name_systematic 'ethylenediammonium lead iodide chloride'
_chemical_properties_physical Air-sensitive,Moisture-sensitive,Light-sensitive
_space_group_crystal_system orthorhombic
_space_group_IT_number 57
_space_group_name_Hall '-P 2c 2b'
_space_group_name_H-M_alt 'P b c m'
_atom_sites_solution_hydrogens mixed
_atom_sites_solution_primary dual
_audit_creation_date 2020-01-23
_audit_creation_method
;
Olex2 1.3
(compiled Nov 21 2019 18:26:39 for OlexSys, GUI svn.r6003)
;
_audit_update_record
;
2020-01-24 deposited with the CCDC.	2020-09-29 downloaded from the CCDC.
;
_cell_angle_alpha 90
_cell_angle_beta 90
_cell_angle_gamma 90
_cell_formula_units_Z 1
_cell_length_a 8.7590(4)
_cell_length_b 9.4400(4)
_cell_length_c 23.5450(8)
_cell_measurement_temperature 296(2)
_cell_volume 1946.82(14)
_computing_molecular_graphics 'Olex2 1.3 (Dolomanov et al., 2009)'
_computing_publication_material 'Olex2 1.3 (Dolomanov et al., 2009)'
_computing_structure_refinement 'SHELXL 2018/3 (Sheldrick, 2015)'
_computing_structure_solution 'SHELXT 2018/2 (Sheldrick, 2018)'
_diffrn_ambient_temperature 296.15
_diffrn_measured_fraction_theta_full 0.886
_diffrn_measured_fraction_theta_max 0.892
_diffrn_radiation_type MoK\a
_diffrn_radiation_wavelength 0.71075
_diffrn_reflns_av_R_equivalents 0.0609
_diffrn_reflns_av_unetI/netI 0.0375
_diffrn_reflns_Laue_measured_fraction_full 0.886
_diffrn_reflns_Laue_measured_fraction_max 0.892
_diffrn_reflns_limit_h_max 10
_diffrn_reflns_limit_h_min -11
_diffrn_reflns_limit_k_max 12
_diffrn_reflns_limit_k_min -11
_diffrn_reflns_limit_l_max 30
_diffrn_reflns_limit_l_min -30
_diffrn_reflns_number 10927
_diffrn_reflns_point_group_measured_fraction_full 0.886
_diffrn_reflns_point_group_measured_fraction_max 0.892
_diffrn_reflns_theta_full 25.242
_diffrn_reflns_theta_max 27.603
_diffrn_reflns_theta_min 3.289
_exptl_absorpt_coefficient_mu 15.269
_exptl_absorpt_correction_type multi-scan
_exptl_crystal_colour 'reddish orange'
_exptl_crystal_density_diffrn 3.104
_exptl_crystal_F_000 1600
_exptl_crystal_recrystallization_method 'Re-crystallisation from solvent'
_exptl_crystal_size_max 0.1
_exptl_crystal_size_mid 0.1
_exptl_crystal_size_min 0.1
_refine_diff_density_max 2.394
_refine_diff_density_min -1.608
_refine_diff_density_rms 0.271
_refine_ls_extinction_coef 0.00068(12)
_refine_ls_extinction_expression Fc^*^=kFc[1+0.001xFc^2^\l^3^/sin(2\q)]^-1/4^
_refine_ls_extinction_method 'SHELXL-2018/3 (Sheldrick 2018)'
_refine_ls_goodness_of_fit_ref 1.063
_refine_ls_hydrogen_treatment mixed
_refine_ls_matrix_type full
_refine_ls_number_parameters 88
_refine_ls_number_reflns 2071
_refine_ls_number_restraints 18
_refine_ls_restrained_S_all 1.058
_refine_ls_R_factor_all 0.1083
_refine_ls_R_factor_gt 0.0676
_refine_ls_shift/su_max 0.831
_refine_ls_shift/su_mean 0.063
_refine_ls_structure_factor_coef Fsqd
_refine_ls_weighting_details 'w=1/[\s^2^(Fo^2^)+(0.0530P)^2^+66.9166P] where P=(Fo^2^+2Fc^2^)/3'
_refine_ls_weighting_scheme calc
_refine_ls_wR_factor_gt 0.1527
_refine_ls_wR_factor_ref 0.1745
_reflns_Friedel_coverage 0.000
_reflns_number_gt 1165
_reflns_number_total 2071
_reflns_threshold_expression 'I > 2\s(I)'
_cod_data_source_file d0ce00184h2.cif
_cod_data_source_block 96-8-2_ref
_cod_database_code 7241764
_shelx_shelxl_version_number 2018/3
_shelx_space_group_comment
;
The symmetry employed for this shelxl refinement is uniquely defined
by the following loop, which should always be used as a source of
symmetry information in preference to the above space-group names.
They are only intended as comments.
;
_shelx_estimated_absorpt_t_max 0.310
_shelx_estimated_absorpt_t_min 0.310
_olex2_refinement_description
;
1. Fixed Uiso
 At 1.2 times of:
  All C(H,H) groups
2. Restrained distances
 N0AA-H0AA = N0AA-H0AB = N0AA-H0AC
 0.85 with sigma of 0.02
 H0AA-H0AB = H0AA-H0AC = H0AB-H0AC
 1.4 with sigma of 0.02
 C02-H0AA = C02-H0AB = C02-H0AC
 1.9 with sigma of 0.02
 N03-H03A = N03-H03B = N03-H03C
 0.85 with sigma of 0.02
 H03A-H03B = H03A-H03C = H03B-H03C
 1.4 with sigma of 0.02
 C01-H03A = C01-H03B = C01-H03C
 1.9 with sigma of 0.02
3. Others
 Fixed Uiso: H0AA(0.19) H0AB(0.19) H0AC(0.19) H03A(0.19) H03B(0.19) H03C(0.19)
4.a Secondary CH2 refined with riding coordinates:
 C02(H02A,H02B), C01(H01A,H01B)
;
_olex2_submission_special_instructions 'No special instructions were received'

loop_
_space_group_symop_operation_xyz
'x, y, z'
'-x, -y, z+1/2'
'-x, y+1/2, -z+1/2'
'x, -y+1/2, -z'
'-x, -y, -z'
'x, y, -z-1/2'
'x, -y-1/2, z-1/2'
'-x, y-1/2, z'

loop_
_atom_site_label
_atom_site_type_symbol
_atom_site_fract_x
_atom_site_fract_y
_atom_site_fract_z
_atom_site_U_iso_or_equiv
_atom_site_adp_type
_atom_site_occupancy
_atom_site_site_symmetry_order
_atom_site_calc_flag
_atom_site_refinement_flags_posn
_atom_site_refinement_flags_adp
_atom_site_refinement_flags_occupancy
_atom_site_disorder_assembly
_atom_site_disorder_group
Pb01 Pb 0.74988(14) 0.57534(8) 0.250000 0.0336(3) Uani 1 2 d S T P . .
I002 I 0.4959(2) 0.8140(3) 0.250000 0.0595(6) Uani 1 2 d S T P . .
I003 I 0.7507(3) 0.56627(15) 0.38327(5) 0.0654(5) Uani 1 1 d . . . . .
I004 I 1.0058(3) 0.8138(3) 0.250000 0.0726(7) Uani 1 2 d S T P . .
Cl05 Cl 0.4611(7) 0.750000 0.500000 0.0405(16) Uani 1 2 d S T P . .
Cl06 Cl 1.0315(8) 0.750000 0.500000 0.0509(19) Uani 1 2 d S T P . .
N0AA N 0.748(3) 0.9532(18) 0.4631(6) 0.069(5) Uani 1 1 d D . . . .
H0AA H 0.681(15) 0.91(3) 0.482(4) 0.190 Uiso 1 1 d D U . . .
H0AB H 0.830(18) 0.91(3) 0.461(2) 0.190 Uiso 1 1 d D U . . .
H0AC H 0.76(3) 1.034(4) 0.478(5) 0.190 Uiso 1 1 d D U . . .
C02 C 0.690(3) 0.974(3) 0.4061(9) 0.072(8) Uani 1 1 d D . . . .
H02A H 0.593245 1.023364 0.408759 0.086 Uiso 1 1 calc R U . . .
H02B H 0.668732 0.880946 0.390016 0.086 Uiso 1 1 calc R U . . .
N03 N 0.773(3) 1.202(3) 0.3786(13) 0.138(11) Uiso 1 1 d D . . . .
H03A H 0.78(3) 1.249(4) 0.348(2) 0.190 Uiso 1 1 d D U . . .
H03B H 0.686(13) 1.214(7) 0.394(11) 0.190 Uiso 1 1 d D U . . .
H03C H 0.844(19) 1.225(8) 0.402(9) 0.190 Uiso 1 1 d D U . . .
C01 C 0.789(3) 1.052(2) 0.3652(10) 0.070(8) Uani 1 1 d D . . . .
H01A H 0.894983 1.023162 0.369415 0.084 Uiso 1 1 calc R U . . .
H01B H 0.757567 1.034148 0.326457 0.084 Uiso 1 1 calc R U . . .

loop_
_atom_site_aniso_label
_atom_site_aniso_U_11
_atom_site_aniso_U_22
_atom_site_aniso_U_33
_atom_site_aniso_U_23
_atom_site_aniso_U_13
_atom_site_aniso_U_12
Pb01 0.0360(4) 0.0300(4) 0.0349(4) 0.000 0.000 -0.0006(5)
I002 0.0520(13) 0.0523(14) 0.0742(14) 0.000 0.000 0.0201(10)
I003 0.1060(11) 0.0611(8) 0.0292(6) -0.0012(5) -0.0030(9) -0.0015(11)
I004 0.0550(14) 0.0553(15) 0.1075(19) 0.000 0.000 -0.0329(11)
Cl05 0.036(3) 0.041(4) 0.044(4) -0.015(3) 0.000 0.000
Cl06 0.039(4) 0.044(5) 0.070(5) -0.017(4) 0.000 0.000
N0AA 0.111(15) 0.059(10) 0.037(8) 0.001(7) -0.001(12) -0.043(14)
C02 0.101(19) 0.056(15) 0.059(14) -0.007(11) 0.004(13) -0.039(14)
C01 0.09(2) 0.072(16) 0.048(12) -0.004(10) -0.005(11) -0.038(13)

loop_
_atom_type_symbol
_atom_type_description
_atom_type_scat_dispersion_real
_atom_type_scat_dispersion_imag
_atom_type_scat_source
Pb Pb -3.3944 10.1111 'International Tables Vol C Tables 4.2.6.8 and 6.1.1.4'
I I -0.4742 1.8119 'International Tables Vol C Tables 4.2.6.8 and 6.1.1.4'
Cl Cl 0.1484 0.1585 'International Tables Vol C Tables 4.2.6.8 and 6.1.1.4'
N N 0.0061 0.0033 'International Tables Vol C Tables 4.2.6.8 and 6.1.1.4'
H H 0.0000 0.0000 'International Tables Vol C Tables 4.2.6.8 and 6.1.1.4'
C C 0.0033 0.0016 'International Tables Vol C Tables 4.2.6.8 and 6.1.1.4'

loop_
_geom_angle_atom_site_label_1
_geom_angle_atom_site_label_2
_geom_angle_atom_site_label_3
_geom_angle
_geom_angle_site_symmetry_1
_geom_angle_site_symmetry_3
_geom_angle_publ_flag
I002 Pb01 I002 94.25(3) . 3_645 ?
I002 Pb01 I004 176.28(7) . 3_745 ?
I002 Pb01 I004 89.52(6) . . ?
I003 Pb01 I002 91.20(4) 6_556 . ?
I003 Pb01 I002 88.90(4) . 3_645 ?
I003 Pb01 I002 91.20(4) . . ?
I003 Pb01 I002 88.90(4) 6_556 3_645 ?
I003 Pb01 I003 176.86(6) . 6_556 ?
I003 Pb01 I004 91.02(4) . . ?
I003 Pb01 I004 91.02(4) 6_556 . ?
I003 Pb01 I004 88.74(4) . 3_745 ?
I003 Pb01 I004 88.74(4) 6_556 3_745 ?
I004 Pb01 I002 176.23(7) . 3_645 ?
I004 Pb01 I002 82.02(6) 3_745 3_645 ?
I004 Pb01 I004 94.20(3) . 3_745 ?
Pb01 I002 Pb01 176.46(9) . 3_655 ?
Pb01 I004 Pb01 176.04(10) . 3_755 ?
H0AA N0AA H0AB 110(3) . . ?
H0AA N0AA H0AC 111(3) . . ?
H0AB N0AA H0AC 110(3) . . ?
C02 N0AA H0AA 109(3) . . ?
C02 N0AA H0AB 108(3) . . ?
C02 N0AA H0AC 109(3) . . ?
N0AA C02 H02A 108.0 . . ?
N0AA C02 H02B 108.0 . . ?
N0AA C02 C01 117(2) . . ?
H02A C02 H02B 107.3 . . ?
C01 C02 H02A 107.9 . . ?
C01 C02 H02B 108.0 . . ?
H03A N03 H03B 111(3) . . ?
H03A N03 H03C 111(3) . . ?
H03B N03 H03C 111(3) . . ?
C01 N03 H03A 108(3) . . ?
C01 N03 H03B 108(3) . . ?
C01 N03 H03C 108(3) . . ?
C02 C01 H01A 110.1 . . ?
C02 C01 H01B 110.4 . . ?
N03 C01 C02 107(2) . . ?
N03 C01 H01A 111.1 . . ?
N03 C01 H01B 110.1 . . ?
H01A C01 H01B 108.5 . . ?

loop_
_geom_bond_atom_site_label_1
_geom_bond_atom_site_label_2
_geom_bond_distance
_geom_bond_site_symmetry_2
_geom_bond_publ_flag
Pb01 I002 3.274(2) 3_645 ?
Pb01 I002 3.166(2) . ?
Pb01 I003 3.1391(11) 6_556 ?
Pb01 I003 3.1391(11) . ?
Pb01 I004 3.177(2) . ?
Pb01 I004 3.267(2) 3_745 ?
N0AA H0AA 0.853(19) . ?
N0AA H0AB 0.856(19) . ?
N0AA H0AC 0.849(19) . ?
N0AA C02 1.45(2) . ?
C02 H02A 0.9700 . ?
C02 H02B 0.9700 . ?
C02 C01 1.50(3) . ?
N03 H03A 0.852(19) . ?
N03 H03B 0.853(19) . ?
N03 H03C 0.850(19) . ?
N03 C01 1.45(3) . ?
C01 H01A 0.9700 . ?
C01 H01B 0.9700 . ?

loop_
_geom_hbond_atom_site_label_D
_geom_hbond_atom_site_label_H
_geom_hbond_atom_site_label_A
_geom_hbond_distance_DH
_geom_hbond_distance_HA
_geom_hbond_distance_DA
_geom_hbond_angle_DHA
_geom_hbond_site_symmetry_A
_geom_hbond_publ_flag
N0AA H0AA Cl05 0.853(19) 2.47(5) 3.275(19) 158(10) . yes
N0AA H0AB Cl06 0.856(19) 2.47(5) 3.26(2) 154(10) . yes
N0AA H0AC Cl05 0.849(19) 2.9(2) 3.46(2) 126(20) 5_676 yes
N0AA H0AC Cl06 0.849(19) 2.76(15) 3.514(17) 149(25) 5_776 yes
C02 H02A I003 0.97 3.10 3.99(3) 153.9 8_665 yes
C02 H02B I003 0.97 3.06 3.92(3) 148.1 . yes
N03 H03A I004 0.852(19) 3.03(15) 3.75(3) 143(20) 3_755 yes
N03 H03B Cl05 0.853(19) 2.83(17) 3.55(3) 142(23) 5_676 yes
N03 H03C Cl06 0.850(19) 2.57(12) 3.36(3) 155(24) 5_776 yes
C01 H01A I003 0.97 3.15 4.05(3) 155.2 8_765 yes

loop_
_geom_torsion_atom_site_label_1
_geom_torsion_atom_site_label_2
_geom_torsion_atom_site_label_3
_geom_torsion_atom_site_label_4
_geom_torsion
_geom_torsion_site_symmetry_1
_geom_torsion_site_symmetry_2
_geom_torsion_site_symmetry_3
_geom_torsion_site_symmetry_4
_geom_torsion_publ_flag
N0AA C02 C01 N03 -79(3) . . . . ?
